data_7158071
loop_
_publ_author_name
'He, Yuan'
'Zheng, Ting'
'Huang, Yin-Hui'
'Dong, Lin'

_publ_section_title
;
 Rh(III)-Catalyzed olefination to build diverse oxazole derivatives from
 functional alkynes.
;
_journal_issue 22
_journal_name_full 'Organic &amp; biomolecular chemistry'
_journal_page_first 4937
_journal_page_last 4942
_journal_paper_doi 10.1039/d1ob00507c
_journal_volume 19
_journal_year 2021
_chemical_formula_moiety 'C33 H30.905 N O'
_chemical_formula_sum 'C33 H31 N O'
_chemical_formula_weight 457.59
_space_group_crystal_system triclinic
_space_group_IT_number 2
_space_group_name_Hall '-P 1'
_space_group_name_H-M_alt 'P -1'
_atom_sites_solution_hydrogens geom
_atom_sites_solution_primary dual
_audit_block_doi 10.5517/ccdc.csd.cc27sj6s
_audit_creation_date 2021-04-19
_audit_creation_method
;
Olex2 1.3
(compiled 2020.11.12 svn.r5f609507 for OlexSys, GUI svn.r6272)
;
_audit_update_record
;
2021-04-21 deposited with the CCDC.	2021-05-07 downloaded from the CCDC.
;
_cell_angle_alpha 65.998(3)
_cell_angle_beta 84.345(3)
_cell_angle_gamma 84.332(3)
_cell_formula_units_Z 2
_cell_length_a 9.8028(4)
_cell_length_b 11.5069(5)
_cell_length_c 12.8022(6)
_cell_measurement_reflns_used 9855
_cell_measurement_temperature 298(2)
_cell_measurement_theta_max 68.385
_cell_measurement_theta_min 3.788
_cell_volume 1310.06(10)
_computing_cell_refinement 'SAINT V8.40B (?, 2016)'
_computing_data_reduction 'SAINT V8.40B (?, 2016)'
_computing_molecular_graphics 'Olex2 1.3 (Dolomanov et al., 2009)'
_computing_publication_material 'Olex2 1.3 (Dolomanov et al., 2009)'
_computing_structure_refinement 'SHELXL 2014/7 (Sheldrick, 2015)'
_computing_structure_solution 'SHELXT 2018/2 (Sheldrick, 2018)'
_diffrn_ambient_temperature 298.0
_diffrn_measured_fraction_theta_full 0.983
_diffrn_measured_fraction_theta_max 0.983
_diffrn_measurement_device_type 'Bruker APEX-II CCD'
_diffrn_measurement_method '\f and \w scans'
_diffrn_radiation_type CuK\a
_diffrn_radiation_wavelength 1.54178
_diffrn_reflns_av_R_equivalents 0.0718
_diffrn_reflns_av_unetI/netI 0.0415
_diffrn_reflns_Laue_measured_fraction_full 0.983
_diffrn_reflns_Laue_measured_fraction_max 0.983
_diffrn_reflns_limit_h_max 11
_diffrn_reflns_limit_h_min -10
_diffrn_reflns_limit_k_max 13
_diffrn_reflns_limit_k_min -13
_diffrn_reflns_limit_l_max 15
_diffrn_reflns_limit_l_min -15
_diffrn_reflns_number 33779
_diffrn_reflns_point_group_measured_fraction_full 0.983
_diffrn_reflns_point_group_measured_fraction_max 0.983
_diffrn_reflns_theta_full 67.053
_diffrn_reflns_theta_max 67.053
_diffrn_reflns_theta_min 3.787
_diffrn_source_current 1.1
_diffrn_source_power 0.055
_diffrn_source_voltage 50.0
_diffrn_standards_number 0
_exptl_absorpt_coefficient_mu 0.529
_exptl_absorpt_correction_T_max 0.7531
_exptl_absorpt_correction_T_min 0.5472
_exptl_absorpt_correction_type multi-scan
_exptl_absorpt_process_details
;
SADABS-2016/2 (Bruker,2016/2) was used for absorption correction.
wR2(int) was 0.1435 before and 0.0886 after correction.
The Ratio of minimum to maximum transmission is 0.7266.
The \l/2 correction factor is Not present.
;
_exptl_crystal_colour 'clear light colourless'
_exptl_crystal_colour_lustre clear
_exptl_crystal_colour_modifier light
_exptl_crystal_colour_primary colourless
_exptl_crystal_density_diffrn 1.160
_exptl_crystal_description block
_exptl_crystal_F_000 488
_exptl_crystal_size_max 0.53
_exptl_crystal_size_mid 0.44
_exptl_crystal_size_min 0.24
_refine_diff_density_max 0.249
_refine_diff_density_min -0.208
_refine_diff_density_rms 0.045
_refine_ls_extinction_coef 0.047(4)
_refine_ls_extinction_expression Fc^*^=kFc[1+0.001xFc^2^\l^3^/sin(2\q)]^-1/4^
_refine_ls_extinction_method 'SHELXL-2014/7 (Sheldrick 2014'
_refine_ls_goodness_of_fit_ref 1.112
_refine_ls_hydrogen_treatment constr
_refine_ls_matrix_type full
_refine_ls_number_parameters 337
_refine_ls_number_reflns 4597
_refine_ls_number_restraints 0
_refine_ls_restrained_S_all 1.112
_refine_ls_R_factor_all 0.0659
_refine_ls_R_factor_gt 0.0556
_refine_ls_shift/su_max 0.001
_refine_ls_shift/su_mean 0.000
_refine_ls_structure_factor_coef Fsqd
_refine_ls_weighting_details 'w=1/[\s^2^(Fo^2^)+(0.1118P)^2^+0.0505P] where P=(Fo^2^+2Fc^2^)/3'
_refine_ls_weighting_scheme calc
_refine_ls_wR_factor_gt 0.1616
_refine_ls_wR_factor_ref 0.1707
_reflns_Friedel_coverage 0.000
_reflns_number_gt 3652
_reflns_number_total 4597
_reflns_threshold_expression 'I > 2\s(I)'
_cod_data_source_file d1ob00507c2.cif
_cod_data_source_block cu_dl_hy_0419_0m_a
_cod_depositor_comments 'Adding full bibliography for 7158071.cif.'
_cod_database_code 7158071
_shelx_shelxl_version_number 2014/7
_shelx_space_group_comment
;
The symmetry employed for this shelxl refinement is uniquely defined
by the following loop, which should always be used as a source of
symmetry information in preference to the above space-group names.
They are only intended as comments.
;
_shelx_estimated_absorpt_t_max 0.884
_shelx_estimated_absorpt_t_min 0.767
_olex2_refinement_description
;
1. Fixed Uiso
 At 1.2 times of:
  All C(H) groups, All C(H,H) groups
 At 1.5 times of:
  All C(H,H,H) groups
2. Uiso/Uaniso restraints and constraints
Uanis(N4A) = Uanis(N4)
Uanis(O3) = Uanis(O3A)
3. Others
 Sof(O3A)=1-FVAR(1)
 Sof(O3)=Sof(H25)=FVAR(1)
 Sof(H25A)=Sof(N4A)=1-FVAR(2)
 Sof(N4)=Sof(H26)=FVAR(2)
 Sof(C20A)=Sof(H20C)=Sof(H20D)=1-FVAR(3)
 Sof(C20)=Sof(H20A)=Sof(H20B)=FVAR(3)
4.a Secondary CH2 refined with riding coordinates:
 C18(H18A,H18B), C27(H27A,H27B)
4.b Aromatic/amide H refined with riding coordinates:
 C30(H30), C31(H31), C3(H3), C5(H5), C9(H9), C11(H11), C12(H12), C13(H13),
 C14(H14), C15(H15), C16(H16), C17(H17), C21(H21), C22(H22), C23(H23), C25(H25),
  C25(H25A), C26(H26)
4.c X=CH2 refined with riding coordinates:
 C2(H2A,H2B), C20(H20A,H20B), C20A(H20C,H20D)
4.d Idealised Me refined as rotating group:
 C1(H1A,H1B,H1C), C29(H29A,H29B,H29C)
;
_olex2_submission_special_instructions 'No special instructions were received'

loop_
_space_group_symop_operation_xyz
'x, y, z'
'-x, -y, -z'

loop_
_atom_site_label
_atom_site_type_symbol
_atom_site_fract_x
_atom_site_fract_y
_atom_site_fract_z
_atom_site_U_iso_or_equiv
_atom_site_adp_type
_atom_site_occupancy
_atom_site_site_symmetry_order
_atom_site_calc_flag
_atom_site_refinement_flags_posn
_atom_site_refinement_flags_adp
_atom_site_refinement_flags_occupancy
_atom_site_disorder_assembly
_atom_site_disorder_group
C1 C 0.6496(2) 0.6880(3) 0.2929(2) 0.0828(7) Uani 1 1 d . . . . .
H1A H 0.7003 0.7624 0.2520 0.124 Uiso 1 1 calc R U . . .
H1B H 0.5533 0.7128 0.2957 0.124 Uiso 1 1 calc R U . . .
H1C H 0.6655 0.6313 0.2543 0.124 Uiso 1 1 calc R U . . .
C2 C 0.8926(3) -0.0609(3) 0.3692(3) 0.1235(11) Uani 1 1 d . . . . .
H2A H 0.9826 -0.0688 0.3411 0.148 Uiso 1 1 calc R U . . .
H2B H 0.8721 -0.0882 0.4477 0.148 Uiso 1 1 calc R U . . .
C33 C 0.67599(14) 0.18434(14) 0.40418(12) 0.0413(4) Uani 1 1 d . . . . .
C32 C 0.79914(14) 0.34828(14) 0.42372(12) 0.0415(4) Uani 1 1 d . . . . .
O3 O 0.83308(18) 0.3319(5) 0.16408(17) 0.0643(9) Uani 0.905(14) 1 d . . P A 1
N4 N 0.6675(5) 0.4693(4) 0.1716(4) 0.0621(8) Uani 0.953(16) 1 d . . P A 1
C30 C 0.2237(2) 0.1473(2) 0.0663(2) 0.0802(7) Uani 1 1 d . . . . .
H30 H 0.1639 0.1358 0.0198 0.096 Uiso 1 1 calc R U . . .
C31 C 0.1733(2) 0.1795(2) 0.1557(2) 0.0753(6) Uani 1 1 d . . . . .
H31 H 0.0789 0.1899 0.1697 0.090 Uiso 1 1 calc R U . . .
C3 C 0.26206(18) 0.19667(17) 0.22505(17) 0.0602(5) Uani 1 1 d . . . . .
H3 H 0.2267 0.2188 0.2851 0.072 Uiso 1 1 calc R U . . .
C4 C 0.40358(16) 0.18121(15) 0.20609(14) 0.0494(4) Uani 1 1 d . . . . .
C5 C 0.49527(15) 0.20725(15) 0.27869(13) 0.0474(4) Uani 1 1 d . . . . .
H5 H 0.4752 0.2841 0.2865 0.057 Uiso 1 1 calc R U . . .
C6 C 0.60194(15) 0.13633(14) 0.33409(12) 0.0436(4) Uani 1 1 d . . . . .
C7 C 0.73869(14) 0.30039(14) 0.35509(12) 0.0403(4) Uani 1 1 d . . . . .
C8 C 0.87563(15) 0.46677(14) 0.37414(12) 0.0422(4) Uani 1 1 d . . . . .
C9 C 0.98136(15) 0.47517(15) 0.29746(13) 0.0461(4) Uani 1 1 d . . . . .
H9 H 0.9967 0.4067 0.2759 0.055 Uiso 1 1 calc R U . . .
C10 C 1.07719(16) 0.57756(16) 0.24212(12) 0.0465(4) Uani 1 1 d . . . . .
C11 C 1.21686(17) 0.54430(19) 0.23163(15) 0.0562(4) Uani 1 1 d . . . . .
H11 H 1.2466 0.4585 0.2579 0.067 Uiso 1 1 calc R U . . .
C12 C 1.3120(2) 0.6351(2) 0.18332(17) 0.0683(5) Uani 1 1 d . . . . .
H12 H 1.4049 0.6104 0.1790 0.082 Uiso 1 1 calc R U . . .
C13 C 1.2698(2) 0.7613(2) 0.14188(17) 0.0697(6) Uani 1 1 d . . . . .
H13 H 1.3338 0.8230 0.1097 0.084 Uiso 1 1 calc R U . . .
C14 C 0.3613(3) 0.1324(2) 0.0467(2) 0.0836(7) Uani 1 1 d . . . . .
H14 H 0.3957 0.1102 -0.0135 0.100 Uiso 1 1 calc R U . . .
C15 C 0.4517(2) 0.1496(2) 0.11529(17) 0.0699(5) Uani 1 1 d . . . . .
H15 H 0.5458 0.1399 0.0999 0.084 Uiso 1 1 calc R U . . .
C16 C 1.1335(2) 0.7964(2) 0.14795(18) 0.0736(6) Uani 1 1 d . . . . .
H16 H 1.1049 0.8826 0.1188 0.088 Uiso 1 1 calc R U . . .
C17 C 1.03648(19) 0.70613(17) 0.19684(16) 0.0588(5) Uani 1 1 d . . . . .
H17 H 0.9437 0.7321 0.1992 0.071 Uiso 1 1 calc R U . . .
C18 C 0.83560(16) 0.56374(16) 0.42535(13) 0.0479(4) Uani 1 1 d . . . . .
H18A H 0.8441 0.5221 0.5074 0.057 Uiso 1 1 calc R U . . .
H18B H 0.9006 0.6297 0.3948 0.057 Uiso 1 1 calc R U . . .
C19 C 0.69262(18) 0.62631(16) 0.40420(15) 0.0554(4) Uani 1 1 d . . . . .
C21 C 0.79126(16) 0.27811(16) 0.54197(13) 0.0501(4) Uani 1 1 d . . . . .
H21 H 0.8263 0.3100 0.5892 0.060 Uiso 1 1 calc R U . . .
C22 C 0.73255(17) 0.16268(17) 0.58997(13) 0.0526(4) Uani 1 1 d . . . . .
H22 H 0.7301 0.1167 0.6689 0.063 Uiso 1 1 calc R U . . .
C23 C 0.67726(16) 0.11460(16) 0.52190(13) 0.0499(4) Uani 1 1 d . . . . .
H23 H 0.6406 0.0351 0.5549 0.060 Uiso 1 1 calc R U . . .
C24 C 0.74375(16) 0.37098(15) 0.22942(12) 0.0450(4) Uani 1 1 d . . . . .
C25 C 0.8092(3) 0.4173(3) 0.05459(16) 0.0842(7) Uani 1 1 d . . . . .
H25 H 0.8568 0.4174 -0.0119 0.101 Uiso 0.905(14) 1 calc R U P A 1
H25A H 0.8431 0.3908 -0.0032 0.101 Uiso 0.047(16) 1 calc R U P A 2
C26 C 0.7089(3) 0.4980(2) 0.05939(17) 0.0846(7) Uani 1 1 d . . . . .
H26 H 0.6715 0.5644 -0.0032 0.101 Uiso 0.953(16) 1 calc R U P A 1
C27 C 0.64673(17) 0.00361(16) 0.34189(16) 0.0547(4) Uani 1 1 d . . . . .
H27A H 0.5862 -0.0195 0.2989 0.066 Uiso 1 1 calc R U . . .
H27B H 0.6361 -0.0558 0.4214 0.066 Uiso 1 1 calc R U . . .
C28 C 0.7935(2) -0.01092(19) 0.2975(2) 0.0712(6) Uani 1 1 d . . . . .
C29 C 0.8210(2) 0.0331(3) 0.1738(2) 0.0938(8) Uani 1 1 d . . . . .
H29A H 0.9167 0.0163 0.1569 0.141 Uiso 1 1 calc R U . . .
H29B H 0.7977 0.1230 0.1380 0.141 Uiso 1 1 calc R U . . .
H29C H 0.7668 -0.0112 0.1450 0.141 Uiso 1 1 calc R U . . .
O3A O 0.647(5) 0.476(5) 0.190(3) 0.0643(9) Uani 0.095(14) 1 d . . P A 2
N4A N 0.845(6) 0.387(8) 0.154(4) 0.0621(8) Uani 0.047(16) 1 d . . P A 2
C20 C 0.5981(8) 0.6043(17) 0.4981(6) 0.097(3) Uani 0.64(3) 1 d . . P B 1
H20A H 0.5060 0.6308 0.4866 0.117 Uiso 0.64(3) 1 calc R U P B 1
H20B H 0.6272 0.5632 0.5721 0.117 Uiso 0.64(3) 1 calc R U P B 1
C20A C 0.6323(17) 0.6638(16) 0.4933(8) 0.073(3) Uani 0.36(3) 1 d . . P B 2
H20C H 0.5640 0.7297 0.4771 0.087 Uiso 0.36(3) 1 calc R U P B 2
H20D H 0.6614 0.6223 0.5672 0.087 Uiso 0.36(3) 1 calc R U P B 2

loop_
_atom_site_aniso_label
_atom_site_aniso_U_11
_atom_site_aniso_U_22
_atom_site_aniso_U_33
_atom_site_aniso_U_23
_atom_site_aniso_U_13
_atom_site_aniso_U_12
C1 0.0652(13) 0.1092(17) 0.0838(14) -0.0476(13) -0.0219(11) 0.0063(12)
C2 0.0704(16) 0.149(3) 0.152(3) -0.065(2) -0.0316(17) 0.0339(18)
C33 0.0326(7) 0.0440(8) 0.0421(8) -0.0123(6) -0.0028(6) -0.0014(6)
C32 0.0340(7) 0.0488(8) 0.0401(8) -0.0161(6) -0.0050(6) -0.0005(6)
O3 0.0737(10) 0.075(2) 0.0430(8) -0.0249(10) 0.0050(7) -0.0017(10)
N4 0.079(2) 0.0565(11) 0.0426(18) -0.0123(11) -0.0106(13) 0.0062(12)
C30 0.0812(15) 0.0792(14) 0.0826(15) -0.0260(12) -0.0354(12) -0.0143(11)
C31 0.0481(11) 0.0722(13) 0.0990(16) -0.0223(12) -0.0226(10) -0.0091(9)
C3 0.0495(10) 0.0572(10) 0.0704(11) -0.0209(9) -0.0104(8) -0.0023(8)
C4 0.0465(9) 0.0457(8) 0.0500(9) -0.0108(7) -0.0100(7) -0.0065(7)
C5 0.0447(9) 0.0461(8) 0.0490(9) -0.0157(7) -0.0053(7) -0.0047(7)
C6 0.0369(8) 0.0457(8) 0.0440(8) -0.0133(6) 0.0007(6) -0.0072(6)
C7 0.0345(7) 0.0462(8) 0.0372(7) -0.0139(6) -0.0029(6) -0.0010(6)
C8 0.0380(8) 0.0505(9) 0.0381(7) -0.0170(6) -0.0071(6) -0.0025(6)
C9 0.0442(8) 0.0542(9) 0.0441(8) -0.0232(7) -0.0037(6) -0.0054(7)
C10 0.0450(8) 0.0601(10) 0.0384(8) -0.0233(7) 0.0006(6) -0.0089(7)
C11 0.0473(9) 0.0674(11) 0.0579(10) -0.0297(8) 0.0023(7) -0.0069(8)
C12 0.0489(10) 0.0946(15) 0.0682(12) -0.0393(11) 0.0073(8) -0.0176(10)
C13 0.0664(12) 0.0838(15) 0.0629(11) -0.0319(10) 0.0170(9) -0.0325(10)
C14 0.0875(16) 0.1059(18) 0.0696(13) -0.0439(13) -0.0179(11) -0.0102(13)
C15 0.0560(11) 0.0963(15) 0.0609(11) -0.0339(11) -0.0061(8) -0.0078(10)
C16 0.0819(15) 0.0601(11) 0.0699(12) -0.0181(10) 0.0114(10) -0.0152(10)
C17 0.0515(10) 0.0602(11) 0.0582(10) -0.0175(8) 0.0017(8) -0.0062(8)
C18 0.0461(9) 0.0591(9) 0.0442(8) -0.0260(7) -0.0033(6) -0.0056(7)
C19 0.0528(10) 0.0556(10) 0.0613(10) -0.0276(8) -0.0052(8) 0.0003(8)
C21 0.0462(9) 0.0634(10) 0.0383(8) -0.0166(7) -0.0084(6) -0.0032(7)
C22 0.0484(9) 0.0613(10) 0.0365(8) -0.0068(7) -0.0062(6) -0.0035(7)
C23 0.0428(9) 0.0525(9) 0.0439(8) -0.0079(7) -0.0023(6) -0.0064(7)
C24 0.0489(9) 0.0474(9) 0.0384(8) -0.0150(7) -0.0021(6) -0.0120(7)
C25 0.1077(19) 0.1032(18) 0.0368(10) -0.0232(10) 0.0067(10) -0.0180(15)
C26 0.124(2) 0.0751(14) 0.0397(10) -0.0016(9) -0.0211(11) -0.0166(14)
C27 0.0491(9) 0.0476(9) 0.0644(10) -0.0184(8) -0.0066(8) -0.0047(7)
C28 0.0522(11) 0.0598(11) 0.1096(17) -0.0426(11) -0.0103(11) 0.0035(8)
C29 0.0718(15) 0.1086(19) 0.116(2) -0.0649(16) 0.0207(13) -0.0095(13)
O3A 0.0737(10) 0.075(2) 0.0430(8) -0.0249(10) 0.0050(7) -0.0017(10)
N4A 0.079(2) 0.0565(11) 0.0426(18) -0.0123(11) -0.0106(13) 0.0062(12)
C20 0.069(3) 0.117(8) 0.090(3) -0.034(4) 0.013(2) 0.019(4)
C20A 0.077(6) 0.061(6) 0.071(4) -0.025(4) 0.009(4) 0.018(5)

loop_
_atom_type_symbol
_atom_type_description
_atom_type_scat_dispersion_real
_atom_type_scat_dispersion_imag
_atom_type_scat_source
C C 0.0181 0.0091 'International Tables Vol C Tables 4.2.6.8 and 6.1.1.4'
H H 0.0000 0.0000 'International Tables Vol C Tables 4.2.6.8 and 6.1.1.4'
N N 0.0311 0.0180 'International Tables Vol C Tables 4.2.6.8 and 6.1.1.4'
O O 0.0492 0.0322 'International Tables Vol C Tables 4.2.6.8 and 6.1.1.4'

loop_
_geom_angle_atom_site_label_1
_geom_angle_atom_site_label_2
_geom_angle_atom_site_label_3
_geom_angle
_geom_angle_site_symmetry_1
_geom_angle_site_symmetry_3
_geom_angle_publ_flag
H1A C1 H1B 109.5 . . ?
H1A C1 H1C 109.5 . . ?
H1B C1 H1C 109.5 . . ?
C19 C1 H1A 109.5 . . ?
C19 C1 H1B 109.5 . . ?
C19 C1 H1C 109.5 . . ?
H2A C2 H2B 120.0 . . ?
C28 C2 H2A 120.0 . . ?
C28 C2 H2B 120.0 . . ?
C7 C33 C6 121.76(12) . . ?
C23 C33 C6 119.16(14) . . ?
C23 C33 C7 119.01(14) . . ?
C7 C32 C8 122.52(13) . . ?
C21 C32 C7 117.91(14) . . ?
C21 C32 C8 119.51(13) . . ?
C24 O3 C25 104.0(3) . . ?
C24 N4 C26 105.6(4) . . ?
C31 C30 H30 120.3 . . ?
C14 C30 H30 120.3 . . ?
C14 C30 C31 119.37(18) . . ?
C30 C31 H31 119.8 . . ?
C30 C31 C3 120.4(2) . . ?
C3 C31 H31 119.8 . . ?
C31 C3 H3 119.6 . . ?
C31 C3 C4 120.8(2) . . ?
C4 C3 H3 119.6 . . ?
C3 C4 C5 119.01(16) . . ?
C15 C4 C3 117.68(15) . . ?
C15 C4 C5 123.19(15) . . ?
C4 C5 H5 115.4 . . ?
C6 C5 C4 129.24(15) . . ?
C6 C5 H5 115.4 . . ?
C33 C6 C27 116.44(13) . . ?
C5 C6 C33 118.38(14) . . ?
C5 C6 C27 124.88(14) . . ?
C33 C7 C32 120.87(13) . . ?
C33 C7 C24 118.94(13) . . ?
C32 C7 C24 120.18(13) . . ?
C32 C8 C18 115.99(13) . . ?
C9 C8 C32 119.13(14) . . ?
C9 C8 C18 124.54(14) . . ?
C8 C9 H9 115.4 . . ?
C8 C9 C10 129.29(14) . . ?
C10 C9 H9 115.4 . . ?
C11 C10 C9 118.82(15) . . ?
C17 C10 C9 123.89(15) . . ?
C17 C10 C11 117.26(16) . . ?
C10 C11 H11 119.1 . . ?
C12 C11 C10 121.74(18) . . ?
C12 C11 H11 119.1 . . ?
C11 C12 H12 120.0 . . ?
C13 C12 C11 119.92(19) . . ?
C13 C12 H12 120.0 . . ?
C12 C13 H13 120.2 . . ?
C16 C13 C12 119.53(19) . . ?
C16 C13 H13 120.2 . . ?
C30 C14 H14 119.6 . . ?
C30 C14 C15 120.9(2) . . ?
C15 C14 H14 119.6 . . ?
C4 C15 C14 120.9(2) . . ?
C4 C15 H15 119.6 . . ?
C14 C15 H15 119.6 . . ?
C13 C16 H16 119.4 . . ?
C13 C16 C17 121.2(2) . . ?
C17 C16 H16 119.4 . . ?
C10 C17 C16 120.25(17) . . ?
C10 C17 H17 119.9 . . ?
C16 C17 H17 119.9 . . ?
C8 C18 H18A 108.4 . . ?
C8 C18 H18B 108.4 . . ?
H18A C18 H18B 107.5 . . ?
C19 C18 C8 115.53(12) . . ?
C19 C18 H18A 108.4 . . ?
C19 C18 H18B 108.4 . . ?
C1 C19 C18 120.64(17) . . ?
C1 C19 C20A 120.4(4) . . ?
C20 C19 C1 120.3(3) . . ?
C20 C19 C18 118.4(3) . . ?
C20A C19 C18 113.9(6) . . ?
C32 C21 H21 119.4 . . ?
C22 C21 C32 121.19(14) . . ?
C22 C21 H21 119.4 . . ?
C21 C22 H22 119.7 . . ?
C21 C22 C23 120.51(14) . . ?
C23 C22 H22 119.7 . . ?
C33 C23 H23 119.8 . . ?
C22 C23 C33 120.37(15) . . ?
C22 C23 H23 119.8 . . ?
O3 C24 C7 119.6(2) . . ?
N4 C24 O3 113.05(18) . . ?
N4 C24 C7 127.3(3) . . ?
O3A C24 C7 114.5(14) . . ?
N4A C24 C7 130.5(19) . . ?
N4A C24 O3A 109(3) . . ?
O3 C25 H25 125.7 . . ?
C26 C25 O3 108.6(2) . . ?
C26 C25 H25 125.7 . . ?
C26 C25 H25A 132.0 . . ?
N4A C25 H25A 132.0 . . ?
N4A C25 C26 96(3) . . ?
N4 C26 H26 125.7 . . ?
C25 C26 N4 108.7(3) . . ?
C25 C26 H26 125.7 . . ?
C25 C26 O3A 114.7(16) . . ?
C25 C26 N4A 41.1(18) . . ?
O3A C26 N4A 76(2) . . ?
C6 C27 H27A 108.7 . . ?
C6 C27 H27B 108.7 . . ?
C6 C27 C28 114.31(14) . . ?
H27A C27 H27B 107.6 . . ?
C28 C27 H27A 108.7 . . ?
C28 C27 H27B 108.7 . . ?
C2 C28 C27 120.6(3) . . ?
C2 C28 C29 121.8(2) . . ?
C29 C28 C27 117.61(18) . . ?
C28 C29 H29A 109.5 . . ?
C28 C29 H29B 109.5 . . ?
C28 C29 H29C 109.5 . . ?
H29A C29 H29B 109.5 . . ?
H29A C29 H29C 109.5 . . ?
H29B C29 H29C 109.5 . . ?
C24 O3A C26 86.8(17) . . ?
C24 N4A C26 81(2) . . ?
C25 N4A C24 114(4) . . ?
C25 N4A C26 43.0(15) . . ?
C19 C20 H20A 120.0 . . ?
C19 C20 H20B 120.0 . . ?
H20A C20 H20B 120.0 . . ?
C19 C20A H20C 120.0 . . ?
C19 C20A H20D 120.0 . . ?
H20C C20A H20D 120.0 . . ?

loop_
_geom_bond_atom_site_label_1
_geom_bond_atom_site_label_2
_geom_bond_distance
_geom_bond_site_symmetry_2
_geom_bond_publ_flag
C1 H1A 0.9600 . ?
C1 H1B 0.9600 . ?
C1 H1C 0.9600 . ?
C1 C19 1.397(3) . ?
C2 H2A 0.9300 . ?
C2 H2B 0.9300 . ?
C2 C28 1.324(3) . ?
C33 C6 1.499(2) . ?
C33 C7 1.400(2) . ?
C33 C23 1.390(2) . ?
C32 C7 1.410(2) . ?
C32 C8 1.493(2) . ?
C32 C21 1.394(2) . ?
O3 C24 1.324(3) . ?
O3 C25 1.373(4) . ?
N4 C24 1.283(5) . ?
N4 C26 1.365(5) . ?
C30 H30 0.9300 . ?
C30 C31 1.375(4) . ?
C30 C14 1.355(3) . ?
C31 H31 0.9300 . ?
C31 C3 1.383(3) . ?
C3 H3 0.9300 . ?
C3 C4 1.391(2) . ?
C4 C5 1.485(2) . ?
C4 C15 1.381(3) . ?
C5 H5 0.9300 . ?
C5 C6 1.330(2) . ?
C6 C27 1.512(2) . ?
C7 C24 1.476(2) . ?
C8 C9 1.338(2) . ?
C8 C18 1.512(2) . ?
C9 H9 0.9300 . ?
C9 C10 1.477(2) . ?
C10 C11 1.393(2) . ?
C10 C17 1.384(2) . ?
C11 H11 0.9300 . ?
C11 C12 1.377(3) . ?
C12 H12 0.9300 . ?
C12 C13 1.364(3) . ?
C13 H13 0.9300 . ?
C13 C16 1.362(3) . ?
C14 H14 0.9300 . ?
C14 C15 1.387(3) . ?
C15 H15 0.9300 . ?
C16 H16 0.9300 . ?
C16 C17 1.388(3) . ?
C17 H17 0.9300 . ?
C18 H18A 0.9700 . ?
C18 H18B 0.9700 . ?
C18 C19 1.508(2) . ?
C19 C20 1.395(7) . ?
C19 C20A 1.433(10) . ?
C21 H21 0.9300 . ?
C21 C22 1.375(2) . ?
C22 H22 0.9300 . ?
C22 C23 1.380(2) . ?
C23 H23 0.9300 . ?
C24 O3A 1.41(5) . ?
C24 N4A 1.28(5) . ?
C25 H25 0.9300 . ?
C25 H25A 0.9300 . ?
C25 C26 1.299(3) . ?
C25 N4A 1.25(5) . ?
C26 H26 0.9300 . ?
C26 O3A 1.65(3) . ?
C26 N4A 1.89(5) . ?
C27 H27A 0.9700 . ?
C27 H27B 0.9700 . ?
C27 C28 1.513(3) . ?
C28 C29 1.459(3) . ?
C29 H29A 0.9600 . ?
C29 H29B 0.9600 . ?
C29 H29C 0.9600 . ?
C20 H20A 0.9300 . ?
C20 H20B 0.9300 . ?
C20A H20C 0.9300 . ?
C20A H20D 0.9300 . ?

loop_
_geom_torsion_atom_site_label_1
_geom_torsion_atom_site_label_2
_geom_torsion_atom_site_label_3
_geom_torsion_atom_site_label_4
_geom_torsion
_geom_torsion_site_symmetry_1
_geom_torsion_site_symmetry_2
_geom_torsion_site_symmetry_3
_geom_torsion_site_symmetry_4
_geom_torsion_publ_flag
C33 C6 C27 C28 -63.7(2) . . . . ?
C33 C7 C24 O3 -76.2(3) . . . . ?
C33 C7 C24 N4 102.5(3) . . . . ?
C33 C7 C24 O3A 102(2) . . . . ?
C33 C7 C24 N4A -107(6) . . . . ?
C32 C7 C24 O3 102.4(3) . . . . ?
C32 C7 C24 N4 -79.0(3) . . . . ?
C32 C7 C24 O3A -79(2) . . . . ?
C32 C7 C24 N4A 72(6) . . . . ?
C32 C8 C9 C10 -175.88(13) . . . . ?
C32 C8 C18 C19 -66.55(18) . . . . ?
C32 C21 C22 C23 -1.3(2) . . . . ?
O3 C25 C26 N4 1.5(4) . . . . ?
C30 C31 C3 C4 -0.3(3) . . . . ?
C30 C14 C15 C4 0.7(4) . . . . ?
C31 C30 C14 C15 -0.2(4) . . . . ?
C31 C3 C4 C5 176.79(17) . . . . ?
C31 C3 C4 C15 0.7(3) . . . . ?
C3 C4 C5 C6 131.29(19) . . . . ?
C3 C4 C15 C14 -0.9(3) . . . . ?
C4 C5 C6 C33 -178.72(15) . . . . ?
C4 C5 C6 C27 -5.2(3) . . . . ?
C5 C4 C15 C14 -176.82(19) . . . . ?
C5 C6 C27 C28 122.70(19) . . . . ?
C6 C33 C7 C32 175.35(13) . . . . ?
C6 C33 C7 C24 -6.1(2) . . . . ?
C6 C33 C23 C22 -173.48(14) . . . . ?
C6 C27 C28 C2 99.6(3) . . . . ?
C6 C27 C28 C29 -79.9(2) . . . . ?
C7 C33 C6 C5 -59.91(19) . . . . ?
C7 C33 C6 C27 126.01(15) . . . . ?
C7 C33 C23 C22 3.7(2) . . . . ?
C7 C32 C8 C9 -55.86(19) . . . . ?
C7 C32 C8 C18 130.53(14) . . . . ?
C7 C32 C21 C22 3.2(2) . . . . ?
C7 C24 O3A C26 -179.0(7) . . . . ?
C7 C24 N4A C25 159(3) . . . . ?
C7 C24 N4A C26 -173.0(15) . . . . ?
C8 C32 C7 C33 175.54(13) . . . . ?
C8 C32 C7 C24 -3.0(2) . . . . ?
C8 C32 C21 C22 -174.07(14) . . . . ?
C8 C9 C10 C11 136.74(17) . . . . ?
C8 C9 C10 C17 -44.9(2) . . . . ?
C8 C18 C19 C1 -54.8(2) . . . . ?
C8 C18 C19 C20 115.3(9) . . . . ?
C8 C18 C19 C20A 150.2(9) . . . . ?
C9 C8 C18 C19 120.22(17) . . . . ?
C9 C10 C11 C12 -178.48(15) . . . . ?
C9 C10 C17 C16 178.90(16) . . . . ?
C10 C11 C12 C13 -1.5(3) . . . . ?
C11 C10 C17 C16 -2.8(3) . . . . ?
C11 C12 C13 C16 -0.5(3) . . . . ?
C12 C13 C16 C17 0.8(3) . . . . ?
C13 C16 C17 C10 0.9(3) . . . . ?
C14 C30 C31 C3 0.0(3) . . . . ?
C15 C4 C5 C6 -52.8(3) . . . . ?
C17 C10 C11 C12 3.1(2) . . . . ?
C18 C8 C9 C10 -2.9(2) . . . . ?
C21 C32 C7 C33 -1.6(2) . . . . ?
C21 C32 C7 C24 179.86(13) . . . . ?
C21 C32 C8 C9 121.28(16) . . . . ?
C21 C32 C8 C18 -52.33(18) . . . . ?
C21 C22 C23 C33 -2.2(2) . . . . ?
C23 C33 C6 C5 117.18(17) . . . . ?
C23 C33 C6 C27 -56.90(19) . . . . ?
C23 C33 C7 C32 -1.7(2) . . . . ?
C23 C33 C7 C24 176.78(14) . . . . ?
C24 O3 C25 C26 -1.4(4) . . . . ?
C24 N4 C26 C25 -0.9(4) . . . . ?
C25 O3 C24 N4 0.9(4) . . . . ?
C25 O3 C24 C7 179.7(2) . . . . ?
C25 C26 O3A C24 -1(3) . . . . ?
C25 C26 N4A C24 -141(7) . . . . ?
C26 N4 C24 O3 0.0(4) . . . . ?
C26 N4 C24 C7 -178.74(19) . . . . ?
C26 C25 N4A C24 42(7) . . . . ?
O3A C24 N4A C25 -49(8) . . . . ?
O3A C24 N4A C26 -21(4) . . . . ?
O3A C26 N4A C24 18(4) . . . . ?
O3A C26 N4A C25 159(4) . . . . ?
N4A C24 O3A C26 24(5) . . . . ?
N4A C25 C26 O3A -23(5) . . . . ?
N4A C26 O3A C24 -16(3) . . . . ?
